data_2017268
loop_
_publ_author_name
'Stork, Ludwig'
'Liu, Xiaohui'
'Fokwa, Boniface P. T.'
'Dronskowski, Richard'

_publ_section_title
;
 [CrBr~2~(NH~3~)~4~][CrBr~4~(NH~3~)~2~], a new chromium(III) complex
;
_journal_coeditor_code SQ3202
_journal_issue 8
_journal_name_full 'Acta Crystallographica Section C'
_journal_page_first i54
_journal_page_last i56
_journal_paper_doi 10.1107/S0108270109027218
_journal_volume 65
_journal_year 2009
_chemical_formula_iupac '[Cr Br2 (N H3)4] [Cr Br4 (N H3)2]'
_chemical_formula_moiety 'Br2 Cr H12 N4 + , Br4 Cr H6 N2 -'
_chemical_formula_sum 'Br6 Cr2 H18 N6'
_chemical_formula_weight 685.66
_chemical_name_systematic
;
<i>trans</i>-tetraamminedibromidochromium(III)
<i>trans</i>-diamminetetrabromidochromate(III)
;
_space_group_IT_number 2
_symmetry_cell_setting triclinic
_symmetry_space_group_name_Hall '-P 1'
_symmetry_space_group_name_H-M 'P -1'
_atom_sites_solution_hydrogens geom
_atom_sites_solution_primary direct
_atom_sites_solution_secondary difmap
_audit_creation_method SHELXL97
_cell_angle_alpha 86.184(2)
_cell_angle_beta 87.300(2)
_cell_angle_gamma 84.293(2)
_cell_formula_units_Z 1
_cell_length_a 5.9697(5)
_cell_length_b 6.8410(5)
_cell_length_c 9.9092(8)
_cell_measurement_reflns_used 4174
_cell_measurement_temperature 293(2)
_cell_measurement_theta_max 28.34
_cell_measurement_theta_min 3.00
_cell_volume 401.45(6)
_computing_cell_refinement 'SAINT (Bruker, 2007)'
_computing_data_collection 'SMART (Bruker, 2007)'
_computing_data_reduction 'SAINT (Bruker, 2007)'
_computing_molecular_graphics 'PLATON (Spek, 2003)'
_computing_publication_material 'enCIFer (Allen <i>et al.</i>,  2004)'
_computing_structure_refinement 'SHELXL97 (Sheldrick, 2008)'
_computing_structure_solution 'SHELXS97 (Sheldrick, 2008)'
_diffrn_ambient_temperature 293(2)
_diffrn_measured_fraction_theta_full 0.992
_diffrn_measured_fraction_theta_max 0.992
_diffrn_measurement_device_type 'Bruker SMART CCD area-detector'
_diffrn_measurement_method '\f and \w'
_diffrn_radiation_monochromator graphite
_diffrn_radiation_source 'fine-focus sealed tube'
_diffrn_radiation_type MoK\a
_diffrn_radiation_wavelength 0.71073
_diffrn_reflns_av_R_equivalents 0.0266
_diffrn_reflns_av_sigmaI/netI 0.0347
_diffrn_reflns_limit_h_max 7
_diffrn_reflns_limit_h_min -7
_diffrn_reflns_limit_k_max 9
_diffrn_reflns_limit_k_min -8
_diffrn_reflns_limit_l_max 13
_diffrn_reflns_limit_l_min -13
_diffrn_reflns_number 4174
_diffrn_reflns_theta_full 28.34
_diffrn_reflns_theta_max 28.34
_diffrn_reflns_theta_min 3.00
_exptl_absorpt_coefficient_mu 16.263
_exptl_absorpt_correction_T_max 0.443
_exptl_absorpt_correction_T_min 0.283
_exptl_absorpt_correction_type multi-scan
_exptl_absorpt_process_details '(SADABS; Sheldrick, 1996)'
_exptl_crystal_colour green
_exptl_crystal_density_diffrn 2.836
_exptl_crystal_density_method 'not measured'
_exptl_crystal_description plate
_exptl_crystal_F_000 318
_exptl_crystal_size_max 0.08
_exptl_crystal_size_mid 0.07
_exptl_crystal_size_min 0.05
_refine_diff_density_max 0.550
_refine_diff_density_min -1.048
_refine_ls_extinction_method none
_refine_ls_goodness_of_fit_ref 1.060
_refine_ls_hydrogen_treatment mixed
_refine_ls_matrix_type full
_refine_ls_number_parameters 97
_refine_ls_number_reflns 1992
_refine_ls_number_restraints 15
_refine_ls_restrained_S_all 1.058
_refine_ls_R_factor_all 0.0301
_refine_ls_R_factor_gt 0.0254
_refine_ls_shift/su_max 0.005
_refine_ls_shift/su_mean 0.000
_refine_ls_structure_factor_coef Fsqd
_refine_ls_weighting_details 'calc w = 1/[\s^2^(Fo^2^)+(0.0310P)^2^] where P=(Fo^2^+2Fc^2^)/3'
_refine_ls_weighting_scheme calc
_refine_ls_wR_factor_gt 0.0593
_refine_ls_wR_factor_ref 0.0605
_reflns_number_gt 1764
_reflns_number_total 1992
_reflns_threshold_expression I>2\s(I)
_cod_data_source_file sq3202.cif
_cod_data_source_block I
_cod_database_code 2017268
_cod_database_fobs_code 2017268

loop_
_symmetry_equiv_pos_as_xyz
'x, y, z'
'-x, -y, -z'

loop_
_atom_site_aniso_label
_atom_site_aniso_U_11
_atom_site_aniso_U_22
_atom_site_aniso_U_33
_atom_site_aniso_U_12
_atom_site_aniso_U_13
_atom_site_aniso_U_23
Br1 0.0246(2) 0.0258(2) 0.0282(2) -0.00610(10) -0.00230(10) -0.00810(10)
Cr2 0.0176(3) 0.0148(3) 0.0186(3) -0.0006(2) -0.0008(2) -0.0030(2)
N2 0.0294(16) 0.0264(15) 0.0246(13) -0.0034(12) 0.0043(11) -0.0031(11)
N3 0.0289(15) 0.0224(14) 0.0316(14) 0.0022(11) -0.0032(12) 0.0011(12)
Br2 0.0312(2) 0.0189(2) 0.0378(2) 0.00350(10) -0.00740(10) 0.00040(10)
Br3 0.0345(2) 0.0281(2) 0.0235(2) -0.00620(10) 0.00730(10) -0.00490(10)
Cr1 0.0187(3) 0.0136(3) 0.0172(3) -0.0013(2) -0.0004(2) -0.0024(2)
N1 0.0250(14) 0.0242(14) 0.0256(13) -0.0059(11) -0.0034(11) -0.0061(11)

loop_
_atom_site_type_symbol
_atom_site_label
_atom_site_fract_x
_atom_site_fract_y
_atom_site_fract_z
_atom_site_U_iso_or_equiv
_atom_site_thermal_displace_type
_atom_site_calc_flag
_atom_site_refinement_flags
_atom_site_occupancy
Br Br1 0.26713(5) 0.71166(5) 0.58607(3) 0.02560(10) Uani . . 1.000
Cr Cr2 0.00000 0.50000 0.50000 0.0170(2) Uani . . 1.000
N N2 0.1788(5) 0.4956(4) 0.3136(3) 0.0269(8) Uani . . 1.000
N N3 0.1954(5) 0.2491(4) 0.5726(3) 0.0280(8) Uani . . 1.000
Br Br2 0.26157(6) 0.30696(5) -0.07410(3) 0.02960(10) Uani . . 1.000
Br Br3 0.70997(6) 0.00656(5) -0.22550(3) 0.02860(10) Uani . . 1.000
Cr Cr1 0.50000 0.00000 0.00000 0.0165(2) Uani . . 1.000
N N1 0.7286(5) 0.1718(4) 0.0734(3) 0.0244(8) Uani . . 1.000
H H21 0.280(8) 0.400(6) 0.331(6) 0.123(15) Uiso . . 1.000
H H22 0.252(9) 0.599(5) 0.303(6) 0.123(15) Uiso . . 1.000
H H23 0.097(9) 0.468(9) 0.253(5) 0.123(15) Uiso . . 1.000
H H31 0.309(6) 0.213(9) 0.522(4) 0.106(13) Uiso . . 1.000
H H32 0.249(9) 0.271(9) 0.651(3) 0.106(13) Uiso . . 1.000
H H33 0.114(8) 0.157(7) 0.593(6) 0.106(13) Uiso . . 1.000
H H11 0.854(6) 0.153(7) 0.034(4) 0.099(12) Uiso . . 1.000
H H12 0.728(9) 0.146(9) 0.156(3) 0.099(12) Uiso . . 1.000
H H13 0.676(8) 0.294(5) 0.053(6) 0.099(12) Uiso . . 1.000

loop_
_atom_type_symbol
_atom_type_description
_atom_type_scat_dispersion_real
_atom_type_scat_dispersion_imag
_atom_type_scat_source
N N 0.0061 0.0033 'International Tables Vol C Tables 4.2.6.8 and 6.1.1.4'
Cr Cr 0.3209 0.6236 'International Tables Vol C Tables 4.2.6.8 and 6.1.1.4'
Br Br -0.2901 2.4595 'International Tables Vol C Tables 4.2.6.8 and 6.1.1.4'
H H 0.0000 0.0000 'International Tables Vol C Tables 4.2.6.8 and 6.1.1.4'

loop_
_geom_angle_atom_site_label_1
_geom_angle_atom_site_label_2
_geom_angle_atom_site_label_3
_geom_angle_site_symmetry_1
_geom_angle_site_symmetry_2
_geom_angle_site_symmetry_3
_geom_angle
_geom_angle_publ_flag
Br1 Cr2 N2 . . . 90.48(8) yes
Br1 Cr2 N3 . . . 90.48(8) yes
N2 Cr2 N3 . . . 90.97(11) no
Br2 Cr1 Br3 . . . 90.020(10) no
Br2 Cr1 N1 . . . 89.36(8) no
Br3 Cr1 N1 . . . 89.81(8) no
Cr2 N2 H21 . . . 100(4) no
Cr2 N2 H22 . . . 109(4) no
Cr2 N2 H23 . . . 111(4) no
H21 N2 H22 . . . 105(4) no
H21 N2 H23 . . . 111(5) no
H22 N2 H23 . . . 120(6) no
Cr2 N3 H31 . . . 115(4) no
Cr2 N3 H32 . . . 109(4) no
Cr2 N3 H33 . . . 110(3) no
H31 N3 H32 . . . 106(4) no
H31 N3 H33 . . . 112(5) no
H32 N3 H33 . . . 103(5) no
Cr1 N1 H11 . . . 111(3) no
Cr1 N1 H12 . . . 106(4) no
Cr1 N1 H13 . . . 106(3) no
H11 N1 H12 . . . 115(5) no
H11 N1 H13 . . . 108(5) no
H12 N1 H13 . . . 112(6) no

loop_
_geom_bond_atom_site_label_1
_geom_bond_atom_site_label_2
_geom_bond_site_symmetry_1
_geom_bond_site_symmetry_2
_geom_bond_distance
_geom_bond_publ_flag
Cr1 Br2 . . 2.5047(4) yes
Cr1 Br3 . . 2.5100(4) yes
Cr1 N1 . . 2.073(3) yes
Cr2 Br1 . . 2.4736(4) yes
Cr2 N2 . . 2.090(3) yes
Cr2 N3 . . 2.084(3) yes
N2 H21 . . 0.86(5) no
N2 H22 . . 0.87(4) no
N2 H23 . . 0.83(5) no
N3 H32 . . 0.88(4) no
N3 H33 . . 0.84(5) no
N3 H31 . . 0.85(4) no
N1 H11 . . 0.83(4) no
N1 H12 . . 0.83(3) no
N1 H13 . . 0.88(4) no

loop_
_geom_hbond_atom_site_label_D
_geom_hbond_atom_site_label_H
_geom_hbond_atom_site_label_A
_geom_hbond_site_symmetry_A
_geom_hbond_distance_DH
_geom_hbond_distance_HA
_geom_hbond_distance_DA
_geom_hbond_angle_DHA
_geom_hbond_publ_flag
N1 H11 Br2 1_655 0.83(4) 2.88(4) 3.617(3) 149(4) yes
N1 H12 Br1 2_666 0.83(3) 2.80(4) 3.520(3) 147(5) yes
N1 H13 Br2 2_665 0.88(4) 2.81(4) 3.573(3) 146(4) yes
N2 H21 Br1 2_666 0.86(5) 2.88(5) 3.623(3) 146(4) yes
N2 H22 Br3 2_665 0.87(4) 2.78(4) 3.578(3) 153(5) yes
N3 H31 Br1 2_666 0.85(4) 2.78(4) 3.533(3) 148(5) yes
N3 H32 Br2 1_556 0.88(4) 2.76(3) 3.594(3) 159(4) yes
